data_7105481
loop_
_publ_author_name
'Ugolotti, Juri'
'Kehr, Gerald'
'Fr\"ohlich, Roland'
'Erker, Gerhard'

_publ_section_title
;
 Photochemical isomerisation of boryl-substituted silole derivatives.
;
_journal_issue 17
_journal_name_full 'Chemical communications (Cambridge, England)'
_journal_page_first 3016
_journal_page_last 3018
_journal_paper_doi 10.1039/b927221f
_journal_volume 46
_journal_year 2010
_chemical_formula_sum 'C12 H24 Si3'
_chemical_formula_weight 252.58
_chemical_name_systematic
;
?
;
_space_group_IT_number 43
_symmetry_cell_setting orthorhombic
_symmetry_space_group_name_Hall 'F 2 -2d'
_symmetry_space_group_name_H-M 'F d d 2'
_atom_sites_solution_hydrogens geom
_atom_sites_solution_primary direct
_atom_sites_solution_secondary difmap
_audit_creation_method SHELXL-97
_cell_angle_alpha 90.00
_cell_angle_beta 90.00
_cell_angle_gamma 90.00
_cell_formula_units_Z 8
_cell_length_a 18.3002(4)
_cell_length_b 32.3093(7)
_cell_length_c 5.8892(1)
_cell_measurement_reflns_used 1441
_cell_measurement_temperature 223(2)
_cell_measurement_theta_max 68.25
_cell_measurement_theta_min 0.88
_cell_volume 3482.09(12)
_computing_cell_refinement 'Collect (Nonius B.V., 1998)'
_computing_data_collection 'Collect (Nonius B.V., 1998)'
_computing_data_reduction 'Denzo-SMN (Otwinowski & Minor, 1997)'
_computing_molecular_graphics 'XP (BrukerAXS, 2000)'
_computing_publication_material 'SHELXL-97 (Sheldrick, 1997)'
_computing_structure_refinement 'SHELXL-97 (Sheldrick, 1997)'
_computing_structure_solution 'SHELXS-97 (Sheldrick, 1990)'
_diffrn_ambient_temperature 223(2)
_diffrn_measured_fraction_theta_full 0.978
_diffrn_measured_fraction_theta_max 0.978
_diffrn_measurement_device_type 'Nonius KappaCCD APEXII'
_diffrn_measurement_method '\w and \f scans'
_diffrn_radiation_monochromator graphite
_diffrn_radiation_source 'fine-focus sealed tube'
_diffrn_radiation_type CuK\a
_diffrn_radiation_wavelength 1.54178
_diffrn_reflns_av_R_equivalents 0.037
_diffrn_reflns_av_sigmaI/netI 0.0218
_diffrn_reflns_limit_h_max 21
_diffrn_reflns_limit_h_min -21
_diffrn_reflns_limit_k_max 37
_diffrn_reflns_limit_k_min -37
_diffrn_reflns_limit_l_max 7
_diffrn_reflns_limit_l_min -7
_diffrn_reflns_number 6100
_diffrn_reflns_theta_full 67.48
_diffrn_reflns_theta_max 67.48
_diffrn_reflns_theta_min 5.48
_exptl_absorpt_coefficient_mu 2.299
_exptl_absorpt_correction_T_max 0.7243
_exptl_absorpt_correction_T_min 0.4244
_exptl_absorpt_correction_type multi-scan
_exptl_absorpt_process_details 'Denzo (Otwinowski, Borek, Majewski & Minor, 2003)'
_exptl_crystal_colour colourless
_exptl_crystal_density_diffrn 0.964
_exptl_crystal_density_method 'not measured'
_exptl_crystal_description block
_exptl_crystal_F_000 1104
_exptl_crystal_size_max 0.45
_exptl_crystal_size_mid 0.30
_exptl_crystal_size_min 0.15
_refine_diff_density_max 0.132
_refine_diff_density_min -0.170
_refine_diff_density_rms 0.038
_refine_ls_abs_structure_details 'Flack H D (1983), Acta Cryst. A39, 876-881'
_refine_ls_abs_structure_Flack 0.42(4)
_refine_ls_extinction_coef 0.00321(17)
_refine_ls_extinction_expression Fc^*^=kFc[1+0.001xFc^2^\l^3^/sin(2\q)]^-1/4^
_refine_ls_extinction_method SHELXL
_refine_ls_goodness_of_fit_ref 1.064
_refine_ls_hydrogen_treatment constr
_refine_ls_matrix_type full
_refine_ls_number_parameters 75
_refine_ls_number_reflns 1473
_refine_ls_number_restraints 1
_refine_ls_restrained_S_all 1.063
_refine_ls_R_factor_all 0.0272
_refine_ls_R_factor_gt 0.0271
_refine_ls_shift/su_max 0.000
_refine_ls_shift/su_mean 0.000
_refine_ls_structure_factor_coef Fsqd
_refine_ls_weighting_details 'calc w=1/[\s^2^(Fo^2^)+(0.0462P)^2^+1.2055P] where P=(Fo^2^+2Fc^2^)/3'
_refine_ls_weighting_scheme calc
_refine_ls_wR_factor_gt 0.0710
_refine_ls_wR_factor_ref 0.0711
_reflns_number_gt 1460
_reflns_number_total 1473
_reflns_threshold_expression >2sigma(I)
_cod_data_source_file b927221f.txt
_cod_data_source_block erk5152
_cod_original_sg_symbol_H-M Fdd2
_cod_database_code 7105481

loop_
_symmetry_equiv_pos_as_xyz
'x, y, z'
'-x, -y, z'
'x+1/4, -y+1/4, z+1/4'
'-x+1/4, y+1/4, z+1/4'
'x, y+1/2, z+1/2'
'-x, -y+1/2, z+1/2'
'x+1/4, -y+3/4, z+3/4'
'-x+1/4, y+3/4, z+3/4'
'x+1/2, y, z+1/2'
'-x+1/2, -y, z+1/2'
'x+3/4, -y+1/4, z+3/4'
'-x+3/4, y+1/4, z+3/4'
'x+1/2, y+1/2, z'
'-x+1/2, -y+1/2, z'
'x+3/4, -y+3/4, z+1/4'
'-x+3/4, y+3/4, z+1/4'

loop_
_atom_site_label
_atom_site_type_symbol
_atom_site_fract_x
_atom_site_fract_y
_atom_site_fract_z
_atom_site_U_iso_or_equiv
_atom_site_adp_type
_atom_site_occupancy
_atom_site_symmetry_multiplicity
_atom_site_calc_flag
_atom_site_refinement_flags
_atom_site_disorder_assembly
_atom_site_disorder_group
Si1 Si 0.2500 0.2500 0.78314(10) 0.0443(2) Uani 1 2 d S . .
Si2 Si 0.06963(2) 0.175938(12) 0.32514(7) 0.04208(17) Uani 1 1 d . . .
C1 C 0.18461(9) 0.22269(6) 0.5976(3) 0.0512(4) Uani 1 1 d . . .
C2 C 0.13966(8) 0.20451(5) 0.4866(3) 0.0507(4) Uani 1 1 d . . .
C3 C 0.29907(11) 0.21208(6) 0.9610(5) 0.0679(6) Uani 1 1 d . . .
H3A H 0.2641 0.1958 1.0462 0.102 Uiso 1 1 calc R . .
H3B H 0.3311 0.2266 1.0654 0.102 Uiso 1 1 calc R . .
H3C H 0.3279 0.1940 0.8648 0.102 Uiso 1 1 calc R . .
C20 C 0.00060(9) 0.15644(6) 0.5273(4) 0.0571(4) Uani 1 1 d . . .
H20A H 0.0245 0.1402 0.6441 0.086 Uiso 1 1 calc R . .
H20B H -0.0344 0.1393 0.4472 0.086 Uiso 1 1 calc R . .
H20C H -0.0245 0.1796 0.5969 0.086 Uiso 1 1 calc R . .
C21 C 0.02697(11) 0.21187(6) 0.1170(3) 0.0606(5) Uani 1 1 d . . .
H21A H 0.0137 0.2374 0.1929 0.091 Uiso 1 1 calc R . .
H21B H -0.0165 0.1991 0.0536 0.091 Uiso 1 1 calc R . .
H21C H 0.0614 0.2178 -0.0039 0.091 Uiso 1 1 calc R . .
C22 C 0.11425(14) 0.13194(8) 0.1755(5) 0.0845(7) Uani 1 1 d . . .
H22A H 0.1495 0.1425 0.0671 0.127 Uiso 1 1 calc R . .
H22B H 0.0775 0.1158 0.0962 0.127 Uiso 1 1 calc R . .
H22C H 0.1390 0.1145 0.2853 0.127 Uiso 1 1 calc R . .

loop_
_atom_site_aniso_label
_atom_site_aniso_U_11
_atom_site_aniso_U_22
_atom_site_aniso_U_33
_atom_site_aniso_U_23
_atom_site_aniso_U_13
_atom_site_aniso_U_12
Si1 0.0370(3) 0.0501(3) 0.0458(4) 0.000 0.000 -0.0100(2)
Si2 0.0370(2) 0.0509(3) 0.0384(3) -0.00613(17) 0.00263(16) -0.00588(14)
C1 0.0410(8) 0.0635(9) 0.0490(10) -0.0003(9) 0.0015(7) -0.0118(7)
C2 0.0404(8) 0.0647(10) 0.0470(9) 0.0001(8) 0.0028(7) -0.0099(7)
C3 0.0634(11) 0.0643(11) 0.0759(14) 0.0085(10) -0.0171(11) -0.0090(9)
C20 0.0528(9) 0.0668(11) 0.0516(10) 0.0020(10) 0.0039(8) -0.0185(8)
C21 0.0671(11) 0.0689(11) 0.0459(10) 0.0041(8) -0.0062(9) -0.0085(9)
C22 0.0742(14) 0.0889(15) 0.0904(17) -0.0381(14) 0.0074(12) 0.0160(11)

loop_
_atom_type_symbol
_atom_type_description
_atom_type_scat_dispersion_real
_atom_type_scat_dispersion_imag
_atom_type_scat_source
C C 0.0181 0.0091 'International Tables Vol C Tables 4.2.6.8 and 6.1.1.4'
H H 0.0000 0.0000 'International Tables Vol C Tables 4.2.6.8 and 6.1.1.4'
Si Si 0.2541 0.3302 'International Tables Vol C Tables 4.2.6.8 and 6.1.1.4'

loop_
_geom_angle_atom_site_label_1
_geom_angle_atom_site_label_2
_geom_angle_atom_site_label_3
_geom_angle
_geom_angle_site_symmetry_1
_geom_angle_site_symmetry_3
_geom_angle_publ_flag
C1 Si1 C1 107.38(12) . 14 ?
C1 Si1 C3 109.52(9) . . ?
C1 Si1 C3 109.76(9) 14 . ?
C1 Si1 C3 109.76(9) . 14 ?
C1 Si1 C3 109.52(9) 14 14 ?
C3 Si1 C3 110.83(17) . 14 ?
C2 Si2 C20 108.29(8) . . ?
C2 Si2 C21 108.61(8) . . ?
C20 Si2 C21 110.53(9) . . ?
C2 Si2 C22 108.76(10) . . ?
C20 Si2 C22 110.17(12) . . ?
C21 Si2 C22 110.42(12) . . ?
C2 C1 Si1 176.51(16) . . ?
C1 C2 Si2 178.14(16) . . ?

loop_
_geom_bond_atom_site_label_1
_geom_bond_atom_site_label_2
_geom_bond_distance
_geom_bond_site_symmetry_2
_geom_bond_publ_flag
Si1 C1 1.8451(18) . ?
Si1 C1 1.8451(18) 14 ?
Si1 C3 1.845(2) . ?
Si1 C3 1.845(2) 14 ?
Si2 C2 1.8435(17) . ?
Si2 C20 1.8468(18) . ?
Si2 C21 1.860(2) . ?
Si2 C22 1.861(2) . ?
C1 C2 1.204(2) . ?

loop_
_geom_torsion_atom_site_label_1
_geom_torsion_atom_site_label_2
_geom_torsion_atom_site_label_3
_geom_torsion_atom_site_label_4
_geom_torsion
_geom_torsion_site_symmetry_1
_geom_torsion_site_symmetry_2
_geom_torsion_site_symmetry_3
_geom_torsion_site_symmetry_4
_geom_torsion_publ_flag
C1 Si1 C1 C2 -168(3) 14 . . . ?
C3 Si1 C1 C2 73(3) . . . . ?
C3 Si1 C1 C2 -49(3) 14 . . . ?
Si1 C1 C2 Si2 -18(7) . . . . ?
C20 Si2 C2 C1 14(5) . . . . ?
C21 Si2 C2 C1 134(5) . . . . ?
C22 Si2 C2 C1 -106(5) . . . . ?
